data_2220942
loop_
_publ_author_name
'Zeuner, Martin'
'Hofer, Alexander'
'Schnick, Wolfgang'

_publ_section_title
;
 Cs~10~Ta~29.27~O~78~
;
_journal_coeditor_code WM2217
_journal_issue 2
_journal_name_full 'Acta Crystallographica Section E'
_journal_page_first i12
_journal_paper_doi 10.1107/S1600536809002967
_journal_volume 65
_journal_year 2009
_chemical_formula_iupac 'Cs10 Ta29.27 O78'
_chemical_formula_structural 'Cs10 Ta29.27 O78'
_chemical_formula_sum 'Cs10 O78 Ta29.27'
_chemical_formula_weight 7873.51
_chemical_name_systematic
;
caesium tantalate(V)
;
_space_group_IT_number 194
_symmetry_cell_setting hexagonal
_symmetry_space_group_name_Hall '-P 6c 2c'
_symmetry_space_group_name_H-M 'P 63/m m c'
_atom_sites_solution_primary direct
_atom_sites_solution_secondary difmap
_audit_creation_method SHELXL-97
_cell_angle_alpha 90.00
_cell_angle_beta 90.00
_cell_angle_gamma 120.00
_cell_formula_units_Z 1
_cell_length_a 7.5170(11)
_cell_length_b 7.5170(11)
_cell_length_c 36.340(7)
_cell_measurement_reflns_used 1275
_cell_measurement_temperature 294(2)
_cell_measurement_theta_max 31.60
_cell_measurement_theta_min 2.55
_cell_volume 1778.3(5)
_computing_cell_refinement '<i>X-AREA</i> (Stoe & Cie,  2002)'
_computing_data_collection '<i>X-AREA</i> (Stoe & Cie,  2002)'
_computing_data_reduction '<i>X-AREA</i> (Stoe & Cie,  2002)'
_computing_molecular_graphics 'DIAMOND (Brandenburg, 1999)'
_computing_publication_material 'SHELXL97 (Sheldrick, 2008)'
_computing_structure_refinement 'SHELXL97 (Sheldrick, 2008)'
_computing_structure_solution 'SHELXS97 (Sheldrick, 2008)'
_diffrn_ambient_temperature 294(2)
_diffrn_measured_fraction_theta_full 0.998
_diffrn_measured_fraction_theta_max 0.998
_diffrn_measurement_device_type 'Stoe IPDS-I'
_diffrn_measurement_method \w
_diffrn_radiation_monochromator graphite
_diffrn_radiation_source 'fine-focus sealed tube'
_diffrn_radiation_type MoK\a
_diffrn_radiation_wavelength 0.71073
_diffrn_reflns_av_R_equivalents 0.1187
_diffrn_reflns_av_sigmaI/netI 0.0490
_diffrn_reflns_limit_h_max 9
_diffrn_reflns_limit_h_min -9
_diffrn_reflns_limit_k_max 9
_diffrn_reflns_limit_k_min -9
_diffrn_reflns_limit_l_max 46
_diffrn_reflns_limit_l_min -46
_diffrn_reflns_number 14043
_diffrn_reflns_theta_full 27.47
_diffrn_reflns_theta_max 27.47
_diffrn_reflns_theta_min 3.13
_diffrn_standards_number 0
_exptl_absorpt_coefficient_mu 49.962
_exptl_absorpt_correction_T_max 0.607
_exptl_absorpt_correction_T_min 0.218
_exptl_absorpt_correction_type numerical
_exptl_absorpt_process_details '(X-SHAPE; Stoe & Cie, 1999)'
_exptl_crystal_colour brown
_exptl_crystal_density_diffrn 7.352
_exptl_crystal_density_method 'not measured'
_exptl_crystal_description rod
_exptl_crystal_F_000 3310.4
_exptl_crystal_size_max 0.030
_exptl_crystal_size_mid 0.015
_exptl_crystal_size_min 0.010
_refine_diff_density_max 1.537
_refine_diff_density_min -3.277
_refine_ls_extinction_method none
_refine_ls_goodness_of_fit_ref 0.893
_refine_ls_matrix_type full
_refine_ls_number_parameters 67
_refine_ls_number_reflns 855
_refine_ls_number_restraints 0
_refine_ls_restrained_S_all 0.893
_refine_ls_R_factor_all 0.0506
_refine_ls_R_factor_gt 0.0333
_refine_ls_shift/su_max 0.000
_refine_ls_shift/su_mean 0.000
_refine_ls_structure_factor_coef Fsqd
_refine_ls_weighting_details 'w=1/[\s^2^(Fo^2^)+(0.0516P)^2^] where P=(Fo^2^+2Fc^2^)/3'
_refine_ls_weighting_scheme calc
_refine_ls_wR_factor_gt 0.0764
_refine_ls_wR_factor_ref 0.0825
_reflns_number_gt 587
_reflns_number_total 855
_reflns_threshold_expression I>2\s(I)
_cod_data_source_file wm2217.cif
_cod_data_source_block I
_cod_database_code 2220942
_cod_database_fobs_code 2220942

loop_
_symmetry_equiv_pos_as_xyz
'x, y, z'
'x-y, x, z+1/2'
'-y, x-y, z'
'-x, -y, z+1/2'
'-x+y, -x, z'
'y, -x+y, z+1/2'
'-y, -x, -z+1/2'
'x-y, -y, -z'
'x, x-y, -z+1/2'
'y, x, -z'
'-x+y, y, -z+1/2'
'-x, -x+y, -z'
'-x, -y, -z'
'-x+y, -x, -z-1/2'
'y, -x+y, -z'
'x, y, -z-1/2'
'x-y, x, -z'
'-y, x-y, -z-1/2'
'y, x, z-1/2'
'-x+y, y, z'
'-x, -x+y, z-1/2'
'-y, -x, z'
'x-y, -y, z-1/2'
'x, x-y, z'

loop_
_atom_site_type_symbol
_atom_site_label
_atom_site_fract_x
_atom_site_fract_y
_atom_site_fract_z
_atom_site_U_iso_or_equiv
_atom_site_adp_type
_atom_site_calc_flag
_atom_site_refinement_flags
_atom_site_occupancy
_atom_site_disorder_assembly
_atom_site_disorder_group
Ta Ta1 0.0000 0.0000 0.11749(3) 0.0166(2) Uani d S 1 . .
Ta Ta2 0.33551(10) 0.16775(5) 0.034126(15) 0.01525(19) Uani d S 1 . .
Ta Ta3 0.17146(6) 0.34292(11) 0.196383(17) 0.0204(2) Uani d S 1 . .
Ta Ta4 0.0000 0.0000 0.2500 0.0163(8) Uani d SP 0.633(10) . .
O O1 0.0814(19) 0.5407(9) 0.1881(4) 0.021(2) Uani d S 1 . .
O O2 0.5486(9) 0.4514(9) 0.0368(3) 0.019(2) Uani d S 1 . .
O O3 0.1256(9) 0.2511(18) 0.1456(3) 0.022(2) Uani d S 1 . .
O O4 0.2470(17) 0.1235(8) 0.0825(3) 0.017(2) Uani d S 1 . .
O O5 0.1410(8) -0.1410(8) 0.0233(3) 0.012(2) Uani d S 1 . .
O O6 0.2379(18) 0.1190(9) 0.2082(3) 0.019(2) Uani d S 1 . .
O O7 0.1878(15) 0.376(3) 0.2500 0.023(4) Uani d S 1 . .
Cs Cs1 0.6667 0.3333 0.2500 0.0337(6) Uani d S 1 . .
Cs Cs2 0.3333 0.6667 0.08755(7) 0.0459(6) Uani d S 1 . .
Cs Cs3 0.6667 0.3333 0.13681(8) 0.0564(7) Uani d S 1 . .

loop_
_atom_site_aniso_label
_atom_site_aniso_U_11
_atom_site_aniso_U_22
_atom_site_aniso_U_33
_atom_site_aniso_U_12
_atom_site_aniso_U_13
_atom_site_aniso_U_23
Ta1 0.0158(3) 0.0158(3) 0.0180(5) 0.00791(16) 0.000 0.000
Ta2 0.0141(3) 0.0144(3) 0.0173(3) 0.00703(15) -0.0001(2) -0.00005(11)
Ta3 0.0181(3) 0.0217(4) 0.0226(4) 0.01083(19) -0.00299(13) -0.0060(3)
Ta4 0.0151(10) 0.0151(10) 0.0188(13) 0.0075(5) 0.000 0.000
O1 0.019(5) 0.014(4) 0.031(6) 0.010(3) -0.001(5) 0.000(2)
O2 0.020(4) 0.020(4) 0.022(5) 0.013(5) 0.002(2) -0.002(2)
O3 0.025(5) 0.019(6) 0.020(5) 0.010(3) 0.000(2) 0.000(4)
O4 0.016(5) 0.016(4) 0.019(5) 0.008(3) 0.007(4) 0.004(2)
O5 0.015(4) 0.015(4) 0.002(4) 0.005(4) -0.0019(19) 0.0019(19)
O6 0.016(5) 0.013(4) 0.028(6) 0.008(3) 0.000(4) 0.000(2)
O7 0.021(6) 0.038(11) 0.015(7) 0.019(5) 0.000 0.000
Cs1 0.0317(9) 0.0317(9) 0.0377(15) 0.0159(5) 0.000 0.000
Cs2 0.0443(8) 0.0443(8) 0.0493(15) 0.0221(4) 0.000 0.000
Cs3 0.0626(11) 0.0626(11) 0.0441(14) 0.0313(6) 0.000 0.000

loop_
_atom_type_symbol
_atom_type_description
_atom_type_scat_dispersion_real
_atom_type_scat_dispersion_imag
_atom_type_scat_source
Cs Cs -0.3680 2.1192 'International Tables Vol C Tables 4.2.6.8 and 6.1.1.4'
O O 0.0106 0.0060 'International Tables Vol C Tables 4.2.6.8 and 6.1.1.4'
Ta Ta -0.7052 6.5227 'International Tables Vol C Tables 4.2.6.8 and 6.1.1.4'

loop_
_geom_angle_atom_site_label_1
_geom_angle_atom_site_label_2
_geom_angle_atom_site_label_3
_geom_angle_site_symmetry_1
_geom_angle_site_symmetry_3
_geom_angle
_geom_angle_publ_flag
O3 Ta1 O3 . 5 94.5(5) ?
O3 Ta1 O3 . 3 94.5(5) ?
O3 Ta1 O3 5 3 94.5(5) ?
O3 Ta1 O4 . 5 173.7(5) ?
O3 Ta1 O4 5 5 89.8(3) ?
O3 Ta1 O4 3 5 89.8(3) ?
O3 Ta1 O4 . 3 89.8(3) ?
O3 Ta1 O4 5 3 173.7(5) ?
O3 Ta1 O4 3 3 89.8(3) ?
O4 Ta1 O4 5 3 85.6(5) ?
O3 Ta1 O4 . . 89.8(3) ?
O3 Ta1 O4 5 . 89.8(3) ?
O3 Ta1 O4 3 . 173.7(5) ?
O4 Ta1 O4 5 . 85.6(5) ?
O4 Ta1 O4 3 . 85.6(5) ?
O4 Ta2 O2 . . 100.2(4) ?
O4 Ta2 O2 . 3_655 100.2(4) ?
O2 Ta2 O2 . 3_655 87.5(7) ?
O4 Ta2 O5 . 3 89.5(4) ?
O2 Ta2 O5 . 3 85.4(4) ?
O2 Ta2 O5 3_655 3 168.9(4) ?
O4 Ta2 O5 . . 89.5(4) ?
O2 Ta2 O5 . . 168.9(4) ?
O2 Ta2 O5 3_655 . 85.4(4) ?
O5 Ta2 O5 3 . 100.3(6) ?
O4 Ta2 O5 . 17 152.4(5) ?
O2 Ta2 O5 . 17 99.7(4) ?
O2 Ta2 O5 3_655 17 99.7(4) ?
O5 Ta2 O5 3 17 73.2(4) ?
O5 Ta2 O5 . 17 73.2(4) ?
O4 Ta2 Ta2 . 15 127.6(2) ?
O2 Ta2 Ta2 . 15 132.2(3) ?
O2 Ta2 Ta2 3_655 15 83.1(3) ?
O5 Ta2 Ta2 3 15 95.4(3) ?
O5 Ta2 Ta2 . 15 38.3(3) ?
O5 Ta2 Ta2 17 15 37.37(10) ?
O4 Ta2 Ta2 . 17 127.6(2) ?
O2 Ta2 Ta2 . 17 83.1(3) ?
O2 Ta2 Ta2 3_655 17 132.2(3) ?
O5 Ta2 Ta2 3 17 38.3(3) ?
O5 Ta2 Ta2 . 17 95.4(3) ?
O5 Ta2 Ta2 17 17 37.37(10) ?
Ta2 Ta2 Ta2 15 17 69.83(3) ?
O3 Ta3 O1 . . 93.3(4) ?
O3 Ta3 O1 . 3_665 93.3(5) ?
O1 Ta3 O1 . 3_665 94.1(7) ?
O3 Ta3 O7 . . 168.3(7) ?
O1 Ta3 O7 . . 94.7(5) ?
O1 Ta3 O7 3_665 . 94.7(5) ?
O3 Ta3 O6 . 3 88.8(4) ?
O1 Ta3 O6 . 3 91.5(5) ?
O1 Ta3 O6 3_665 3 173.9(5) ?
O7 Ta3 O6 . 3 82.4(6) ?
O3 Ta3 O6 . . 88.8(4) ?
O1 Ta3 O6 . . 173.9(5) ?
O1 Ta3 O6 3_665 . 91.5(5) ?
O7 Ta3 O6 . . 82.4(5) ?
O6 Ta3 O6 3 . 82.9(6) ?
O3 Ta3 Ta4 . . 113.2(4) ?
O1 Ta3 Ta4 . . 127.0(4) ?
O1 Ta3 Ta4 3_665 . 127.0(4) ?
O7 Ta3 Ta4 . . 55.1(6) ?
O6 Ta3 Ta4 3 . 47.1(3) ?
O6 Ta3 Ta4 . . 47.1(3) ?
O6 Ta4 O6 5 3 76.4(5) ?
O6 Ta4 O6 5 16_556 138.2(2) ?
O6 Ta4 O6 3 16_556 138.2(2) ?
O6 Ta4 O6 5 . 76.4(5) ?
O6 Ta4 O6 3 . 76.4(5) ?
O6 Ta4 O6 16_556 . 88.9(6) ?
O6 Ta4 O6 5 18_556 138.2(2) ?
O6 Ta4 O6 3 18_556 88.9(6) ?
O6 Ta4 O6 16_556 18_556 76.4(5) ?
O6 Ta4 O6 . 18_556 138.2(2) ?
O6 Ta4 O6 5 14_556 88.9(6) ?
O6 Ta4 O6 3 14_556 138.2(2) ?
O6 Ta4 O6 16_556 14_556 76.4(5) ?
O6 Ta4 O6 . 14_556 138.2(2) ?
O6 Ta4 O6 18_556 14_556 76.4(5) ?
O6 Ta4 O7 5 3 69.09(12) ?
O6 Ta4 O7 3 3 69.09(12) ?
O6 Ta4 O7 16_556 3 135.5(3) ?
O6 Ta4 O7 . 3 135.5(3) ?
O6 Ta4 O7 18_556 3 69.09(12) ?
O6 Ta4 O7 14_556 3 69.09(12) ?
O6 Ta4 O7 5 . 135.5(3) ?
O6 Ta4 O7 3 . 69.09(12) ?
O6 Ta4 O7 16_556 . 69.09(12) ?
O6 Ta4 O7 . . 69.09(12) ?
O6 Ta4 O7 18_556 . 69.09(12) ?
O6 Ta4 O7 14_556 . 135.5(3) ?
O7 Ta4 O7 3 . 120.0000(10) ?
O6 Ta4 O7 5 14_556 69.09(12) ?
O6 Ta4 O7 3 14_556 135.5(3) ?
O6 Ta4 O7 16_556 14_556 69.09(12) ?
O6 Ta4 O7 . 14_556 69.09(12) ?
O6 Ta4 O7 18_556 14_556 135.5(3) ?
O6 Ta4 O7 14_556 14_556 69.09(12) ?
O7 Ta4 O7 3 14_556 120.0000(10) ?
O7 Ta4 O7 . 14_556 120.000(2) ?
Ta3 Ta4 Ta3 3 16_556 135.741(10) ?
Ta3 Ta4 Ta3 5 16_556 135.741(10) ?
Ta3 O1 Ta3 . 5_565 140.3(7) ?
Ta2 O2 Ta2 . 5_665 151.8(7) ?
Ta1 O3 Ta3 . . 139.9(7) ?
Ta2 O4 Ta1 . . 146.5(7) ?
Ta2 O5 Ta2 5 . 132.0(6) ?
Ta2 O5 Ta2 5 15 104.3(3) ?
Ta2 O5 Ta2 . 15 104.3(3) ?
Ta3 O6 Ta3 5 . 145.0(6) ?
Ta3 O6 Ta4 5 . 89.8(3) ?
Ta3 O6 Ta4 . . 89.8(3) ?
Ta3 O7 Ta3 . 16_556 167.5(11) ?
Ta3 O7 Ta4 . . 83.8(6) ?
Ta3 O7 Ta4 16_556 . 83.8(6) ?

loop_
_geom_bond_atom_site_label_1
_geom_bond_atom_site_label_2
_geom_bond_site_symmetry_2
_geom_bond_distance
_geom_bond_publ_flag
Ta1 O3 . 1.928(12) ?
Ta1 O3 5 1.928(12) ?
Ta1 O3 3 1.928(12) ?
Ta1 O4 5 2.050(11) ?
Ta1 O4 3 2.050(11) ?
Ta1 O4 . 2.050(11) ?
Ta2 O4 . 1.850(11) ?
Ta2 O2 . 1.925(7) ?
Ta2 O2 3_655 1.925(8) ?
Ta2 O5 3 2.070(4) ?
Ta2 O5 . 2.070(4) ?
Ta2 O5 17 2.114(10) ?
Ta2 Ta2 15 3.3049(10) ?
Ta2 Ta2 17 3.3049(10) ?
Ta3 O3 . 1.940(12) ?
Ta3 O1 . 1.941(12) ?
Ta3 O1 3_665 1.941(12) ?
Ta3 O7 . 1.960(2) ?
Ta3 O6 3 2.028(12) ?
Ta3 O6 . 2.027(10) ?
Ta3 Ta4 . 2.9631(8) ?
Ta4 O6 5 2.170(12) ?
Ta4 O6 3 2.170(12) ?
Ta4 O6 16_556 2.170(12) ?
Ta4 O6 . 2.170(12) ?
Ta4 O6 18_556 2.170(12) ?
Ta4 O6 14_556 2.170(12) ?
Ta4 O7 3 2.45(2) ?
Ta4 O7 . 2.45(2) ?
Ta4 O7 14_556 2.446(19) ?
Ta4 Ta3 3 2.9631(8) ?
Ta4 Ta3 5 2.9631(8) ?
Ta4 Ta3 16_556 2.9631(8) ?
